data_4068537
loop_
_publ_author_name
'Liu, Wei'
'Xiong, Jing'
'Wang, Yong'
'Zhou, Xin-Hui'
'Wang, Ru'
'Zuo, Jing-Lin'
'You, Xiao-Zeng'

_publ_section_title
;
 Syntheses, Structures, and Properties of Tricarbonyl (Chloro) Rhenium(I)
 Complexes with Redox-Active Tetrathiafulvalene&#x2212;Pyrazole Ligands
;
_journal_issue 3
_journal_name_full Organometallics
_journal_page_first 755
_journal_paper_doi 10.1021/om800919u
_journal_volume 28
_journal_year 2009
_chemical_formula_sum 'C33 H34 Cl N4 O4 Re S16'
_chemical_formula_weight 1285.25
_chemical_name_systematic
; 
 ? 
;
_space_group_IT_number 14
_symmetry_cell_setting monoclinic
_symmetry_space_group_name_Hall '-P 2ybc'
_symmetry_space_group_name_H-M 'P 1 21/c 1'
_atom_sites_solution_hydrogens geom
_atom_sites_solution_primary direct
_atom_sites_solution_secondary difmap
_audit_creation_method SHELXL-97
_cell_angle_alpha 90.00
_cell_angle_beta 90.204(2)
_cell_angle_gamma 90.00
_cell_formula_units_Z 4
_cell_length_a 15.888(2)
_cell_length_b 30.026(4)
_cell_length_c 13.2625(17)
_cell_measurement_reflns_used 1465
_cell_measurement_temperature 293(2)
_cell_measurement_theta_max 24.5
_cell_measurement_theta_min 2.8
_cell_volume 6326.9(14)
_computing_cell_refinement SMART
_computing_data_collection 'SMART (Bruker, 2000)'
_computing_data_reduction 'SAINT (Bruker, 2000)'
_computing_molecular_graphics SHELXTL
_computing_publication_material SHELXTL
_computing_structure_refinement SHELXTL
_computing_structure_solution 'SHELXTL (Bruker, 2000)'
_diffrn_ambient_temperature 293(2)
_diffrn_measured_fraction_theta_full 0.997
_diffrn_measured_fraction_theta_max 0.997
_diffrn_radiation_monochromator graphite
_diffrn_radiation_source 'fine-focus sealed tube'
_diffrn_radiation_type MoK\a
_diffrn_radiation_wavelength 0.71073
_diffrn_reflns_av_R_equivalents 0.0938
_diffrn_reflns_av_sigmaI/netI 0.0913
_diffrn_reflns_limit_h_max 18
_diffrn_reflns_limit_h_min -18
_diffrn_reflns_limit_k_max 35
_diffrn_reflns_limit_k_min -33
_diffrn_reflns_limit_l_max 15
_diffrn_reflns_limit_l_min -15
_diffrn_reflns_number 31462
_diffrn_reflns_theta_full 25.00
_diffrn_reflns_theta_max 25.00
_diffrn_reflns_theta_min 1.87
_exptl_absorpt_coefficient_mu 2.523
_exptl_absorpt_correction_T_max 0.6194
_exptl_absorpt_correction_T_min 0.5712
_exptl_absorpt_correction_type multi-scan
_exptl_absorpt_process_details 'SADABS; Bruker, 2000'
_exptl_crystal_colour orange
_exptl_crystal_density_diffrn 1.349
_exptl_crystal_density_method 'not measured'
_exptl_crystal_description block
_exptl_crystal_F_000 2560
_exptl_crystal_size_max 0.25
_exptl_crystal_size_mid 0.23
_exptl_crystal_size_min 0.21
_refine_diff_density_max 2.166
_refine_diff_density_min -0.962
_refine_diff_density_rms 0.190
_refine_ls_extinction_method none
_refine_ls_goodness_of_fit_ref 1.029
_refine_ls_hydrogen_treatment constr
_refine_ls_matrix_type full
_refine_ls_number_parameters 542
_refine_ls_number_reflns 11112
_refine_ls_number_restraints 202
_refine_ls_restrained_S_all 1.033
_refine_ls_R_factor_all 0.1207
_refine_ls_R_factor_gt 0.0821
_refine_ls_shift/su_max 0.006
_refine_ls_shift/su_mean 0.000
_refine_ls_structure_factor_coef Fsqd
_refine_ls_weighting_details 'calc w=1/[\s^2^(Fo^2^)+(0.1367P)^2^+0.0000P] where P=(Fo^2^+2Fc^2^)/3'
_refine_ls_weighting_scheme calc
_refine_ls_wR_factor_gt 0.2273
_refine_ls_wR_factor_ref 0.2473
_reflns_number_gt 6948
_reflns_number_total 11112
_reflns_threshold_expression >2sigma(I)
_cod_data_source_file om800919u_si_002.cif
_cod_data_source_block 5d
_cod_original_sg_symbol_H-M P21/c
_cod_database_code 4068537

loop_
_symmetry_equiv_pos_as_xyz
'x, y, z'
'-x, y+1/2, -z+1/2'
'-x, -y, -z'
'x, -y-1/2, z-1/2'

loop_
_atom_site_label
_atom_site_type_symbol
_atom_site_fract_x
_atom_site_fract_y
_atom_site_fract_z
_atom_site_U_iso_or_equiv
_atom_site_adp_type
_atom_site_occupancy
_atom_site_symmetry_multiplicity
_atom_site_calc_flag
_atom_site_refinement_flags
_atom_site_disorder_assembly
_atom_site_disorder_group
Re1 Re 0.90531(3) 0.398949(18) 0.47508(4) 0.0691(2) Uani 1 1 d . . .
S1 S 0.3791(2) 0.50561(11) 0.3190(2) 0.0785(9) Uani 1 1 d . . .
S2 S 0.3733(2) 0.60894(9) 0.2100(3) 0.0717(8) Uani 1 1 d . . .
S3 S 0.50865(17) 0.48531(8) 0.1659(2) 0.0568(7) Uani 1 1 d . . .
S4 S 0.50208(18) 0.57295(9) 0.0707(2) 0.0613(7) Uani 1 1 d . . .
S5 S 0.69863(16) 0.47071(9) 0.0796(2) 0.0601(7) Uani 1 1 d . . .
S6 S 0.68674(19) 0.55712(10) -0.0235(2) 0.0733(8) Uani 1 1 d . . .
S7 S 0.8737(2) 0.55990(17) -0.0662(4) 0.1192(16) Uani 1 1 d U . .
S8 S 0.88340(17) 0.46164(12) 0.0414(2) 0.0703(8) Uani 1 1 d . . .
S9 S 0.5249(2) 0.40587(14) 0.4673(3) 0.0907(12) Uani 1 1 d . . .
S10 S 0.3336(2) 0.38465(17) 0.3881(4) 0.1164(15) Uani 1 1 d . . .
S11 S 0.4104(2) 0.35521(12) 0.1930(3) 0.0886(11) Uani 1 1 d . . .
S12 S 0.58137(17) 0.38036(9) 0.2578(2) 0.0576(7) Uani 1 1 d . . .
S13 S 0.4910(3) 0.30932(11) -0.0103(3) 0.0893(11) Uani 1 1 d . . .
S14 S 0.6560(2) 0.34033(10) 0.0523(2) 0.0730(9) Uani 1 1 d . . .
S15 S 0.5545(3) 0.23883(12) -0.1468(3) 0.1151(15) Uani 1 1 d . . .
S16 S 0.7501(3) 0.27378(12) -0.0657(3) 0.1040(13) Uani 1 1 d . . .
C1 C 0.2741(8) 0.5099(4) 0.2701(10) 0.086(4) Uani 1 1 d U . .
H1A H 0.2737 0.4974 0.2027 0.103 Uiso 1 1 calc R . .
H1B H 0.2378 0.4914 0.3114 0.103 Uiso 1 1 calc R . .
C2 C 0.2355(8) 0.5563(4) 0.2646(10) 0.085(4) Uani 1 1 d U . .
H2A H 0.2418 0.5703 0.3302 0.102 Uiso 1 1 calc R . .
H2B H 0.1756 0.5531 0.2518 0.102 Uiso 1 1 calc R . .
C3 C 0.2717(7) 0.5879(4) 0.1852(9) 0.071(3) Uani 1 1 d U . .
H3A H 0.2335 0.6128 0.1777 0.085 Uiso 1 1 calc R . .
H3B H 0.2730 0.5723 0.1212 0.085 Uiso 1 1 calc R . .
C4 C 0.4383(6) 0.5242(3) 0.2184(8) 0.057(3) Uani 1 1 d U . .
C5 C 0.4364(6) 0.5641(3) 0.1739(8) 0.057(3) Uani 1 1 d U . .
C6 C 0.5636(6) 0.5245(3) 0.0922(7) 0.047(2) Uani 1 1 d U . .
C7 C 0.6377(6) 0.5188(3) 0.0554(7) 0.054(2) Uani 1 1 d U . .
C8 C 0.7922(6) 0.4946(4) 0.0362(8) 0.058(3) Uani 1 1 d U . .
C9 C 0.7873(7) 0.5327(4) -0.0108(8) 0.065(3) Uani 1 1 d U . .
C10 C 0.8313(13) 0.6022(6) -0.1364(15) 0.139(5) Uani 1 1 d U . .
H10A H 0.7724 0.5965 -0.1462 0.208 Uiso 1 1 d R . .
H10B H 0.8593 0.6020 -0.2005 0.208 Uiso 1 1 d R . .
H10C H 0.8385 0.6308 -0.1052 0.208 Uiso 1 1 d R . .
C11 C 0.9024(6) 0.4589(3) 0.1713(7) 0.054(2) Uani 1 1 d U . .
C12 C 0.8809(7) 0.4249(4) 0.2365(8) 0.064(3) Uani 1 1 d U . .
C13 C 0.8297(9) 0.3846(4) 0.2153(11) 0.093(4) Uani 1 1 d U . .
H13A H 0.8657 0.3593 0.2051 0.139 Uiso 1 1 d R . .
H13B H 0.7966 0.3895 0.1556 0.139 Uiso 1 1 d R . .
H13C H 0.7931 0.3790 0.2713 0.139 Uiso 1 1 d R . .
C14 C 0.9461(6) 0.4900(4) 0.2274(8) 0.061(3) Uani 1 1 d U . .
C15 C 0.9822(8) 0.5333(4) 0.1986(10) 0.086(4) Uani 1 1 d U . .
H15A H 0.9417 0.5501 0.1606 0.129 Uiso 1 1 d R . .
H15B H 1.0314 0.5284 0.1582 0.129 Uiso 1 1 d R . .
H15C H 0.9976 0.5496 0.2583 0.129 Uiso 1 1 d R . .
C16 C 0.9026(10) 0.3431(4) 0.4224(12) 0.102(5) Uani 1 1 d DU . .
C17 C 0.9001(8) 0.3708(4) 0.6046(10) 0.077(3) Uani 1 1 d U . .
C18 C 1.0237(11) 0.3935(5) 0.4768(13) 0.103(5) Uani 1 1 d U . .
C19 C 0.6986(7) 0.3913(3) 0.4755(8) 0.054(3) Uani 1 1 d U . .
C20 C 0.6984(8) 0.3450(4) 0.5091(10) 0.084(4) Uani 1 1 d U . .
H20A H 0.7360 0.3279 0.4678 0.125 Uiso 1 1 d R . .
H20B H 0.6426 0.3331 0.5034 0.125 Uiso 1 1 d R . .
H20C H 0.7167 0.3436 0.5781 0.125 Uiso 1 1 d R . .
C21 C 0.6629(7) 0.4587(4) 0.4322(8) 0.064(3) Uani 1 1 d U . .
C22 C 0.6241(8) 0.5021(4) 0.4068(10) 0.092(4) Uani 1 1 d U . .
H22A H 0.6336 0.5227 0.4609 0.137 Uiso 1 1 d R . .
H22B H 0.5646 0.4982 0.3969 0.137 Uiso 1 1 d R . .
H22C H 0.6488 0.5135 0.3461 0.137 Uiso 1 1 d R . .
C23 C 0.6325(6) 0.4175(4) 0.4569(8) 0.056(3) Uani 1 1 d U . .
C24 C 0.3049(16) 0.3321(8) 0.414(2) 0.198(10) Uani 1 1 d U . .
H24A H 0.3089 0.3148 0.3538 0.297 Uiso 1 1 d R . .
H24B H 0.2482 0.3311 0.4391 0.297 Uiso 1 1 d R . .
H24C H 0.3423 0.3200 0.4645 0.297 Uiso 1 1 d R . .
C25 C 0.5007(7) 0.3857(4) 0.3462(9) 0.064(3) Uani 1 1 d U . .
C26 C 0.4219(7) 0.3752(4) 0.3182(9) 0.072(3) Uani 1 1 d U . .
C27 C 0.5183(7) 0.3549(3) 0.1664(8) 0.058(3) Uani 1 1 d U . .
C28 C 0.5522(7) 0.3379(4) 0.0833(8) 0.065(3) Uani 1 1 d U . .
C29 C 0.5806(8) 0.2815(4) -0.0605(9) 0.069(3) Uani 1 1 d U . .
C30 C 0.6526(8) 0.2953(4) -0.0335(9) 0.073(3) Uani 1 1 d U . .
C31 C 0.7543(10) 0.2788(5) -0.1985(11) 0.105(5) Uani 1 1 d U . .
H31A H 0.7395 0.3092 -0.2160 0.126 Uiso 1 1 calc R . .
H31B H 0.8121 0.2741 -0.2192 0.126 Uiso 1 1 calc R . .
C32 C 0.6994(11) 0.2482(5) -0.2592(13) 0.119(5) Uani 1 1 d U . .
H32A H 0.7179 0.2496 -0.3287 0.142 Uiso 1 1 calc R . .
H32B H 0.7092 0.2180 -0.2357 0.142 Uiso 1 1 calc R . .
C33 C 0.6165(10) 0.2555(5) -0.2579(12) 0.107(5) Uani 1 1 d U . .
H33A H 0.5924 0.2406 -0.3161 0.128 Uiso 1 1 calc R . .
H33B H 0.6079 0.2872 -0.2678 0.128 Uiso 1 1 calc R . .
Cl1 Cl 0.90840(19) 0.47553(12) 0.5488(2) 0.0829(10) Uani 1 1 d . . .
N1 N 0.9500(5) 0.4742(3) 0.3204(6) 0.067(3) Uani 1 1 d . . .
H1 H 0.9755 0.4875 0.3692 0.080 Uiso 1 1 calc R . .
N2 N 0.9089(5) 0.4339(3) 0.3307(6) 0.064(2) Uani 1 1 d . . .
N3 N 0.7693(5) 0.4132(3) 0.4630(6) 0.059(2) Uani 1 1 d . . .
N4 N 0.7447(5) 0.4551(3) 0.4363(6) 0.059(2) Uani 1 1 d . . .
H4 H 0.7789 0.4766 0.4237 0.071 Uiso 1 1 calc R . .
O1 O 0.8990(8) 0.3078(4) 0.3886(9) 0.129(4) Uani 1 1 d D . .
O2 O 0.8991(7) 0.3546(4) 0.6813(8) 0.129(4) Uani 1 1 d . . .
O3 O 1.0951(7) 0.3891(6) 0.4787(14) 0.187(7) Uani 1 1 d . . .
O4 O 0.609(2) 0.6284(13) 0.3061(19) 0.17(2) Uani 0.39(3) 1 d P A 1
H4A H 0.6270 0.6366 0.3636 0.204 Uiso 0.39(3) 1 d PR A 1
H4B H 0.5952 0.6506 0.2698 0.204 Uiso 0.39(3) 1 d PR A 1
O4' O 0.724(3) 0.6147(17) 0.261(2) 0.39(4) Uani 0.61(3) 1 d P A 2
H4'A H 0.6859 0.6348 0.2625 0.474 Uiso 0.61(3) 1 d PR A 2
H4'B H 0.7649 0.6242 0.2959 0.474 Uiso 0.61(3) 1 d PR A 2

loop_
_atom_site_aniso_label
_atom_site_aniso_U_11
_atom_site_aniso_U_22
_atom_site_aniso_U_33
_atom_site_aniso_U_23
_atom_site_aniso_U_13
_atom_site_aniso_U_12
Re1 0.0519(3) 0.0965(4) 0.0590(3) 0.0189(3) -0.0068(2) 0.0018(2)
S1 0.087(2) 0.094(2) 0.0546(17) 0.0132(16) 0.0142(15) 0.0138(18)
S2 0.075(2) 0.0561(17) 0.084(2) -0.0118(15) 0.0054(16) 0.0113(14)
S3 0.0634(16) 0.0509(15) 0.0562(16) 0.0037(12) -0.0014(12) 0.0118(12)
S4 0.0637(17) 0.0512(16) 0.0690(18) 0.0091(13) 0.0038(14) 0.0103(13)
S5 0.0499(15) 0.0662(17) 0.0643(17) 0.0049(13) 0.0005(12) 0.0082(13)
S6 0.0659(18) 0.074(2) 0.080(2) 0.0178(16) 0.0002(15) 0.0017(15)
S7 0.070(2) 0.162(4) 0.126(3) 0.055(3) 0.004(2) -0.019(2)
S8 0.0515(16) 0.120(3) 0.0397(14) -0.0060(15) -0.0055(12) 0.0148(16)
S9 0.0544(18) 0.140(3) 0.077(2) -0.047(2) 0.0020(15) -0.0040(18)
S10 0.064(2) 0.143(4) 0.142(4) -0.031(3) -0.001(2) -0.006(2)
S11 0.078(2) 0.095(2) 0.093(2) -0.0136(19) -0.0381(19) -0.0029(18)
S12 0.0665(17) 0.0508(15) 0.0554(16) -0.0076(12) -0.0104(13) -0.0016(12)
S13 0.127(3) 0.069(2) 0.072(2) -0.0090(16) -0.043(2) -0.0127(19)
S14 0.112(3) 0.0574(17) 0.0500(16) -0.0072(13) -0.0074(16) -0.0156(16)
S15 0.186(4) 0.059(2) 0.100(3) -0.0243(19) -0.029(3) -0.024(2)
S16 0.152(4) 0.073(2) 0.087(3) -0.0061(19) 0.015(2) -0.001(2)
C1 0.084(5) 0.087(5) 0.087(5) 0.001(4) 0.011(4) -0.004(4)
C2 0.080(5) 0.088(5) 0.087(5) -0.005(4) 0.003(4) 0.004(4)
C3 0.071(5) 0.073(5) 0.070(5) -0.006(4) -0.005(4) 0.011(4)
C4 0.057(4) 0.061(4) 0.054(4) -0.005(4) 0.000(4) 0.003(4)
C5 0.058(4) 0.054(4) 0.058(4) -0.002(4) 0.001(4) 0.008(4)
C6 0.049(4) 0.046(4) 0.046(4) -0.001(3) -0.003(3) 0.003(3)
C7 0.053(4) 0.055(4) 0.054(4) -0.001(3) -0.006(4) 0.001(3)
C8 0.055(4) 0.064(4) 0.054(4) -0.001(4) -0.005(4) 0.000(4)
C9 0.055(4) 0.075(4) 0.065(4) -0.011(4) -0.007(3) -0.005(3)
C10 0.143(7) 0.133(6) 0.140(6) 0.036(4) 0.004(5) -0.009(4)
C11 0.049(4) 0.065(4) 0.048(4) 0.003(4) -0.006(3) -0.002(4)
C12 0.059(4) 0.072(5) 0.063(5) -0.004(4) -0.009(4) 0.002(4)
C13 0.097(6) 0.091(5) 0.091(6) -0.005(4) -0.007(4) -0.008(4)
C14 0.055(4) 0.071(5) 0.055(4) 0.000(4) -0.003(4) -0.008(4)
C15 0.087(5) 0.093(5) 0.078(5) 0.001(4) -0.005(4) -0.008(4)
C16 0.096(6) 0.109(6) 0.101(6) 0.009(5) -0.003(4) 0.015(5)
C17 0.074(5) 0.086(5) 0.071(5) 0.019(4) -0.001(4) 0.002(4)
C18 0.098(6) 0.109(6) 0.103(6) 0.007(4) -0.002(5) 0.003(4)
C19 0.056(4) 0.056(4) 0.050(4) -0.008(3) -0.002(3) -0.004(4)
C20 0.085(5) 0.082(5) 0.084(5) -0.004(4) 0.002(4) -0.007(4)
C21 0.066(5) 0.068(5) 0.058(4) -0.008(4) -0.008(4) 0.007(4)
C22 0.092(5) 0.093(5) 0.089(5) -0.003(4) -0.006(4) 0.007(4)
C23 0.055(4) 0.062(4) 0.051(4) -0.009(4) -0.002(4) -0.002(4)
C24 0.195(11) 0.199(11) 0.198(11) 0.002(5) 0.004(5) 0.001(5)
C25 0.063(5) 0.064(4) 0.067(5) -0.005(4) -0.007(4) -0.002(4)
C26 0.067(5) 0.074(5) 0.073(5) -0.002(4) -0.009(4) -0.002(4)
C27 0.065(4) 0.052(4) 0.058(4) 0.004(4) -0.009(4) 0.002(4)
C28 0.076(5) 0.058(4) 0.061(4) -0.001(4) -0.009(4) -0.003(4)
C29 0.080(5) 0.060(5) 0.065(5) -0.004(4) -0.004(4) 0.001(4)
C30 0.082(5) 0.066(5) 0.070(5) 0.001(4) -0.003(4) -0.004(4)
C31 0.112(6) 0.100(6) 0.103(6) -0.001(4) 0.005(4) -0.002(4)
C32 0.126(7) 0.115(7) 0.115(7) -0.002(5) 0.005(5) -0.002(5)
C33 0.119(6) 0.104(6) 0.098(6) -0.009(4) -0.009(5) -0.003(5)
Cl1 0.077(2) 0.122(3) 0.0493(16) 0.0011(16) -0.0104(14) -0.0423(18)
N1 0.062(6) 0.101(7) 0.038(5) 0.002(5) -0.006(4) -0.024(5)
N2 0.060(6) 0.081(7) 0.051(5) 0.003(5) -0.004(4) -0.008(5)
N3 0.052(5) 0.073(6) 0.051(5) -0.002(4) -0.008(4) -0.007(4)
N4 0.067(6) 0.053(5) 0.058(5) 0.005(4) -0.012(4) -0.005(4)
O1 0.143(10) 0.104(8) 0.140(10) -0.004(7) 0.021(8) 0.024(7)
O2 0.140(10) 0.162(10) 0.085(7) 0.056(7) 0.002(6) 0.026(8)
O3 0.055(7) 0.282(19) 0.224(16) 0.074(13) -0.009(8) 0.018(8)
O4 0.20(4) 0.26(4) 0.052(16) 0.00(2) -0.025(19) -0.12(3)
O4' 0.33(6) 0.70(10) 0.15(3) 0.11(4) -0.09(3) -0.29(6)

loop_
_atom_type_symbol
_atom_type_description
_atom_type_scat_dispersion_real
_atom_type_scat_dispersion_imag
_atom_type_scat_source
C C 0.0033 0.0016 'International Tables Vol C Tables 4.2.6.8 and 6.1.1.4'
H H 0.0000 0.0000 'International Tables Vol C Tables 4.2.6.8 and 6.1.1.4'
N N 0.0061 0.0033 'International Tables Vol C Tables 4.2.6.8 and 6.1.1.4'
O O 0.0106 0.0060 'International Tables Vol C Tables 4.2.6.8 and 6.1.1.4'
S S 0.1246 0.1234 'International Tables Vol C Tables 4.2.6.8 and 6.1.1.4'
Cl Cl 0.1484 0.1585 'International Tables Vol C Tables 4.2.6.8 and 6.1.1.4'
Re Re -1.0185 7.2310 'International Tables Vol C Tables 4.2.6.8 and 6.1.1.4'

loop_
_geom_angle_atom_site_label_1
_geom_angle_atom_site_label_2
_geom_angle_atom_site_label_3
_geom_angle
C16 Re1 C18 87.0(7)
C16 Re1 C17 86.4(6)
C18 Re1 C17 89.8(6)
C16 Re1 N2 96.1(6)
C18 Re1 N2 91.3(5)
C17 Re1 N2 177.3(5)
C16 Re1 N3 97.4(5)
C18 Re1 N3 172.9(5)
C17 Re1 N3 96.0(4)
N2 Re1 N3 82.6(3)
C16 Re1 Cl1 179.5(6)
C18 Re1 Cl1 93.2(5)
C17 Re1 Cl1 93.2(4)
N2 Re1 Cl1 84.3(3)
N3 Re1 Cl1 82.4(2)
C4 S1 C1 101.9(6)
C5 S2 C3 101.4(5)
C4 S3 C6 95.4(5)
C5 S4 C6 94.6(5)
C8 S5 C7 94.1(5)
C7 S6 C9 94.3(5)
C10 S7 C9 105.4(8)
C11 S8 C8 101.8(5)
C23 S9 C25 102.0(5)
C24 S10 C26 100.5(10)
C27 S11 C26 95.3(5)
C27 S12 C25 94.9(5)
C29 S13 C28 92.9(5)
C28 S14 C30 95.4(6)
C29 S15 C33 101.3(6)
C30 S16 C31 104.5(7)
C2 C1 S1 117.2(9)
C2 C1 H1A 108.0
S1 C1 H1A 108.0
C2 C1 H1B 108.0
S1 C1 H1B 108.0
H1A C1 H1B 107.2
C1 C2 C3 116.5(11)
C1 C2 H2A 108.2
C3 C2 H2A 108.2
C1 C2 H2B 108.2
C3 C2 H2B 108.2
H2A C2 H2B 107.3
C2 C3 S2 116.1(9)
C2 C3 H3A 108.3
S2 C3 H3A 108.3
C2 C3 H3B 108.3
S2 C3 H3B 108.3
H3A C3 H3B 107.4
C5 C4 S1 128.2(8)
C5 C4 S3 115.7(8)
S1 C4 S3 116.1(6)
C4 C5 S4 118.0(8)
C4 C5 S2 125.6(8)
S4 C5 S2 116.4(6)
C7 C6 S3 125.2(8)
C7 C6 S4 123.6(8)
S3 C6 S4 111.2(5)
C6 C7 S6 123.5(8)
C6 C7 S5 122.8(8)
S6 C7 S5 113.7(6)
C9 C8 S5 117.9(8)
C9 C8 S8 124.1(9)
S5 C8 S8 117.2(6)
C8 C9 S7 124.1(9)
C8 C9 S6 117.6(9)
S7 C9 S6 118.2(7)
S7 C10 H10A 108.7
S7 C10 H10B 107.1
H10A C10 H10B 109.5
S7 C10 H10C 112.6
H10A C10 H10C 109.5
H10B C10 H10C 109.5
C12 C11 C14 106.7(9)
C12 C11 S8 127.5(8)
C14 C11 S8 125.7(8)
N2 C12 C11 110.6(10)
N2 C12 C13 121.0(11)
C11 C12 C13 128.3(10)
C12 C13 H13A 110.2
C12 C13 H13B 109.1
H13A C13 H13B 109.5
C12 C13 H13C 109.2
H13A C13 H13C 109.5
H13B C13 H13C 109.5
N1 C14 C11 106.4(9)
N1 C14 C15 122.8(10)
C11 C14 C15 130.8(10)
C14 C15 H15A 109.9
C14 C15 H15B 109.1
H15A C15 H15B 109.5
C14 C15 H15C 109.5
H15A C15 H15C 109.5
H15B C15 H15C 109.5
O1 C16 Re1 178.5(14)
O2 C17 Re1 178.3(13)
O3 C18 Re1 178.2(15)
N3 C19 C23 110.8(10)
N3 C19 C20 121.2(10)
C23 C19 C20 127.9(10)
C19 C20 H20A 109.5
C19 C20 H20B 109.5
H20A C20 H20B 109.5
C19 C20 H20C 109.4
H20A C20 H20C 109.5
H20B C20 H20C 109.5
N4 C21 C23 105.4(9)
N4 C21 C22 119.8(11)
C23 C21 C22 134.8(11)
C21 C22 H22A 109.4
C21 C22 H22B 109.5
H22A C22 H22B 109.5
C21 C22 H22C 109.5
H22A C22 H22C 109.5
H22B C22 H22C 109.5
C19 C23 C21 107.4(10)
C19 C23 S9 129.6(9)
C21 C23 S9 122.9(9)
S10 C24 H24A 108.3
S10 C24 H24B 110.8
H24A C24 H24B 109.5
S10 C24 H24C 109.2
H24A C24 H24C 109.5
H24B C24 H24C 109.5
C26 C25 S12 118.6(9)
C26 C25 S9 122.4(10)
S12 C25 S9 119.0(6)
C25 C26 S10 125.3(10)
C25 C26 S11 115.6(10)
S10 C26 S11 118.8(7)
C28 C27 S12 120.7(9)
C28 C27 S11 124.6(9)
S12 C27 S11 114.7(6)
C27 C28 S14 125.3(9)
C27 C28 S13 122.5(9)
S14 C28 S13 112.1(7)
C30 C29 S15 129.1(10)
C30 C29 S13 117.6(10)
S15 C29 S13 113.3(7)
C29 C30 S16 128.0(10)
C29 C30 S14 117.2(10)
S16 C30 S14 114.7(7)
C32 C31 S16 117.3(12)
C32 C31 H31A 108.0
S16 C31 H31A 108.0
C32 C31 H31B 108.0
S16 C31 H31B 108.0
H31A C31 H31B 107.2
C33 C32 C31 117.6(15)
C33 C32 H32A 107.9
C31 C32 H32A 107.9
C33 C32 H32B 107.9
C31 C32 H32B 107.9
H32A C32 H32B 107.2
C32 C33 S15 119.6(13)
C32 C33 H33A 107.4
S15 C33 H33A 107.4
C32 C33 H33B 107.4
S15 C33 H33B 107.4
H33A C33 H33B 106.9
C14 N1 N2 112.7(8)
C14 N1 H1 123.6
N2 N1 H1 123.6
C12 N2 N1 103.7(8)
C12 N2 Re1 134.9(8)
N1 N2 Re1 121.4(6)
C19 N3 N4 104.4(8)
C19 N3 Re1 137.0(8)
N4 N3 Re1 118.5(6)
C21 N4 N3 111.9(9)
C21 N4 H4 124.1
N3 N4 H4 124.1
H4A O4 H4B 111.5
H4A O4 H4'A 92.2
H4B O4 H4'A 83.0
H4'A O4' H4'B 107.1

loop_
_geom_bond_atom_site_label_1
_geom_bond_atom_site_label_2
_geom_bond_distance
Re1 C16 1.817(13)
Re1 C18 1.888(18)
Re1 C17 1.916(13)
Re1 N2 2.184(9)
Re1 N3 2.208(9)
Re1 Cl1 2.499(4)
S1 C4 1.727(11)
S1 C1 1.791(13)
S2 C5 1.745(10)
S2 C3 1.764(12)
S3 C4 1.761(10)
S3 C6 1.764(10)
S4 C5 1.744(11)
S4 C6 1.775(9)
S5 C8 1.750(11)
S5 C7 1.767(10)
S6 C7 1.742(10)
S6 C9 1.766(11)
S7 C10 1.713(17)
S7 C9 1.761(12)
S8 C11 1.750(10)
S8 C8 1.756(10)
S9 C23 1.750(11)
S9 C25 1.758(12)
S10 C24 1.68(2)
S10 C26 1.708(13)
S11 C27 1.752(11)
S11 C26 1.774(12)
S12 C27 1.746(10)
S12 C25 1.748(12)
S13 C29 1.783(12)
S13 C28 1.792(11)
S14 C28 1.703(12)
S14 C30 1.768(12)
S15 C29 1.766(12)
S15 C33 1.844(17)
S16 C30 1.733(13)
S16 C31 1.770(15)
C1 C2 1.525(16)
C1 H1A 0.9700
C1 H1B 0.9700
C2 C3 1.530(16)
C2 H2A 0.9700
C2 H2B 0.9700
C3 H3A 0.9700
C3 H3B 0.9700
C4 C5 1.338(13)
C6 C7 1.286(13)
C8 C9 1.304(14)
C10 H10A 0.9600
C10 H10B 0.9600
C10 H10C 0.9598
C11 C12 1.380(14)
C11 C14 1.381(13)
C12 N2 1.352(13)
C12 C13 1.486(16)
C13 H13A 0.9600
C13 H13B 0.9600
C13 H13C 0.9600
C14 N1 1.323(13)
C14 C15 1.472(15)
C15 H15A 0.9599
C15 H15B 0.9602
C15 H15C 0.9600
C16 O1 1.153(5)
C17 O2 1.128(13)
C18 O3 1.142(18)
C19 N3 1.313(13)
C19 C23 1.334(14)
C19 C20 1.460(15)
C20 H20A 0.9601
C20 H20B 0.9600
C20 H20C 0.9600
C21 N4 1.305(13)
C21 C23 1.371(15)
C21 C22 1.479(15)
C22 H22A 0.9600
C22 H22B 0.9600
C22 H22C 0.9599
C24 H24A 0.9601
C24 H24B 0.9599
C24 H24C 0.9600
C25 C26 1.342(15)
C27 C28 1.331(15)
C29 C30 1.267(15)
C31 C32 1.50(2)
C31 H31A 0.9700
C31 H31B 0.9700
C32 C33 1.336(19)
C32 H32A 0.9700
C32 H32B 0.9700
C33 H33A 0.9700
C33 H33B 0.9700
N1 N2 1.382(12)
N1 H1 0.8600
N3 N4 1.365(11)
N4 H4 0.8600
O4 H4A 0.8500
O4 H4B 0.8497
O4' H4'A 0.8498
O4' H4'B 0.8500
